data_7223893
loop_
_publ_author_name
'Karmakar, Anirban'
'Hazra, Susanta'
'Guedes da Silva, M. F\'atima C.'
'Paul, Anup'
'Pombeiro, Armando J. L.'

_publ_section_title
;
 Nanoporous lanthanide metal--organic frameworks as efficient
 heterogeneous catalysts for the Henry reaction
;
_journal_issue 8
_journal_name_full CrystEngComm
_journal_page_first 1337
_journal_paper_doi 10.1039/C5CE01456E
_journal_volume 18
_journal_year 2016
_chemical_formula_sum 'C36 H35 La N4 O13'
_chemical_formula_weight 870.59
_space_group_crystal_system triclinic
_space_group_IT_number 2
_space_group_name_Hall '-P 1'
_space_group_name_H-M_alt 'P -1'
_symmetry_space_group_name_Hall '-P 1'
_symmetry_space_group_name_H-M 'P -1'
_atom_sites_solution_hydrogens mixed
_audit_creation_method SHELXL-2014/6
_audit_update_record
;
2015-11-05 deposited with the CCDC.
2016-01-13 downloaded from the CCDC.
;
_cell_angle_alpha 94.801(5)
_cell_angle_beta 103.133(4)
_cell_angle_gamma 97.661(5)
_cell_formula_units_Z 2
_cell_length_a 9.8229(2)
_cell_length_b 11.4914(2)
_cell_length_c 16.3886(3)
_cell_measurement_temperature 296(2)
_cell_volume 1772.97(7)
_computing_cell_refinement 'Bruker SAINT'
_computing_data_collection 'Bruker APEX2'
_computing_data_reduction 'Bruker SAINT'
_computing_publication_material 'WinGX publication routines (Farrugia, 1999)'
_computing_structure_refinement 'SHELXL-2014/6 (Sheldrick, 2014)'
_computing_structure_solution 'SIR97 (Giacovazzo et al, 1999)'
_diffrn_ambient_temperature 296(2)
_diffrn_measured_fraction_theta_full 0.990
_diffrn_measured_fraction_theta_max 0.990
_diffrn_measurement_device_type 'Bruker APEX-II CCD'
_diffrn_measurement_method '\f and \w scans'
_diffrn_radiation_type MoK\a
_diffrn_radiation_wavelength 0.71069
_diffrn_reflns_av_unetI/netI 0.0545
_diffrn_reflns_laue_measured_fraction_full 0.990
_diffrn_reflns_laue_measured_fraction_max 0.990
_diffrn_reflns_limit_h_max 11
_diffrn_reflns_limit_h_min -11
_diffrn_reflns_limit_k_max 13
_diffrn_reflns_limit_k_min -13
_diffrn_reflns_limit_l_max 19
_diffrn_reflns_limit_l_min -19
_diffrn_reflns_number 6403
_diffrn_reflns_point_group_measured_fraction_full 0.990
_diffrn_reflns_point_group_measured_fraction_max 0.990
_diffrn_reflns_theta_full 25.240
_diffrn_reflns_theta_max 25.347
_diffrn_reflns_theta_min 2.570
_diffrn_source 'fine-focus sealed tube'
_exptl_absorpt_coefficient_mu 1.279
_exptl_absorpt_correction_T_max 0.8
_exptl_absorpt_correction_T_min 0.7
_exptl_absorpt_correction_type multi-scan
_exptl_absorpt_process_details SADABS
_exptl_crystal_colour colourless
_exptl_crystal_density_diffrn 1.631
_exptl_crystal_description block
_exptl_crystal_F_000 880
_exptl_crystal_size_max 0.280
_exptl_crystal_size_mid 0.210
_exptl_crystal_size_min 0.110
_refine_diff_density_max 2.612
_refine_diff_density_min -1.200
_refine_diff_density_rms 0.170
_refine_ls_extinction_method none
_refine_ls_goodness_of_fit_ref 0.963
_refine_ls_hydrogen_treatment mixed
_refine_ls_matrix_type full
_refine_ls_number_parameters 480
_refine_ls_number_reflns 6403
_refine_ls_number_restraints 14
_refine_ls_restrained_S_all 0.967
_refine_ls_R_factor_all 0.0622
_refine_ls_R_factor_gt 0.0543
_refine_ls_shift/su_max 0.001
_refine_ls_shift/su_mean 0.000
_refine_ls_structure_factor_coef Fsqd
_refine_ls_weighting_details 'w=1/[\s^2^(Fo^2^)+(0.0658P)^2^+22.1214P] where P=(Fo^2^+2Fc^2^)/3'
_refine_ls_weighting_scheme calc
_refine_ls_wR_factor_gt 0.1546
_refine_ls_wR_factor_ref 0.1588
_reflns_Friedel_coverage 0.000
_reflns_number_gt 5681
_reflns_number_total 6403
_reflns_threshold_expression 'I > 2\s(I)'
_cod_data_source_file c5ce01456e2.cif
_cod_data_source_block 4
_cod_depositor_comments 'Adding full bibliography for 7223893--7223897.cif.'
_cod_database_code 7223893
_shelx_space_group_comment
;
The symmetry employed for this shelxl refinement is uniquely defined
by the following loop, which should always be used as a source of
symmetry information in preference to the above space-group names.
They are only intended as comments.
;
_shelx_estimated_absorpt_t_min 0.716
_shelx_estimated_absorpt_t_max 0.872
_shelxl_version_number 2014/6

loop_
_space_group_symop_operation_xyz
'x, y, z'
'-x, -y, -z'

loop_
_atom_site_label
_atom_site_type_symbol
_atom_site_fract_x
_atom_site_fract_y
_atom_site_fract_z
_atom_site_U_iso_or_equiv
_atom_site_adp_type
_atom_site_occupancy
_atom_site_site_symmetry_order
_atom_site_calc_flag
_atom_site_refinement_flags_posn
_atom_site_refinement_flags_adp
La1 La 0.47060(4) 0.11730(3) 0.68015(2) 0.01563(14) Uani 1 1 d . .
C1 C 0.4821(8) 0.2585(6) 0.8811(5) 0.0215(16) Uani 1 1 d . .
C2 C 0.4664(8) 0.2026(6) 0.9584(4) 0.0196(15) Uani 1 1 d . .
C3 C 0.5651(9) 0.2416(7) 1.0356(5) 0.0250(17) Uani 1 1 d . .
H3 H 0.6362 0.3056 1.0400 0.030 Uiso 1 1 calc R U
C4 C 0.5547(8) 0.1836(6) 1.1041(4) 0.0217(16) Uani 1 1 d . .
H4 H 0.6204 0.2086 1.1552 0.026 Uiso 1 1 calc R U
C5 C 0.4489(8) 0.0883(6) 1.0995(4) 0.0194(15) Uani 1 1 d . .
C6 C 0.3434(8) 0.0535(6) 1.0231(4) 0.0195(15) Uani 1 1 d . .
C7 C 0.3557(8) 0.1106(6) 0.9528(5) 0.0219(16) Uani 1 1 d . .
H7 H 0.2895 0.0871 0.9017 0.026 Uiso 1 1 calc R U
C8 C 0.4551(8) 0.0238(6) 1.1763(5) 0.0235(16) Uani 1 1 d . .
C11 C 0.1172(9) -0.0778(7) 0.9568(5) 0.0271(17) Uani 1 1 d . .
C12 C 0.0229(5) -0.1832(4) 0.9704(4) 0.035 Uiso 1 1 d G U
C13 C 0.0715(5) -0.2593(5) 1.0280(3) 0.0311(18) Uani 1 1 d G .
H13 H 0.1634 -0.2425 1.0616 0.037 Uiso 1 1 calc R U
C14 C -0.0172(6) -0.3607(4) 1.0355(3) 0.043(2) Uani 1 1 d G .
H14 H 0.0153 -0.4117 1.0740 0.052 Uiso 1 1 calc R U
C15 C -0.1545(6) -0.3858(4) 0.9853(4) 0.042(2) Uani 1 1 d G .
H15 H -0.2139 -0.4537 0.9902 0.050 Uiso 1 1 calc R U
C16 C -0.2031(4) -0.3096(5) 0.9276(3) 0.038(2) Uani 1 1 d G .
H16 H -0.2950 -0.3265 0.8940 0.046 Uiso 1 1 calc R U
C17 C -0.1144(5) -0.2083(4) 0.9202(3) 0.0317(19) Uani 1 1 d G .
H17 H -0.1469 -0.1573 0.8816 0.038 Uiso 1 1 calc R U
C21 C 0.6354(8) 0.4172(6) 0.7155(5) 0.0210(15) Uani 1 1 d . .
C22 C 0.6482(8) 0.5017(6) 0.6519(4) 0.0192(15) Uani 1 1 d . .
C23 C 0.6156(8) 0.6159(6) 0.6665(5) 0.0225(16) Uani 1 1 d . .
H23 H 0.5964 0.6415 0.7175 0.027 Uiso 1 1 calc R U
C24 C 0.6125(8) 0.6890(7) 0.6039(5) 0.0222(16) Uani 1 1 d . .
H24 H 0.5882 0.7638 0.6128 0.027 Uiso 1 1 calc R U
C25 C 0.6443(8) 0.6550(6) 0.5282(4) 0.0173(14) Uani 1 1 d . .
C26 C 0.6835(8) 0.5420(6) 0.5147(4) 0.0191(15) Uani 1 1 d . .
C27 C 0.6833(8) 0.4655(6) 0.5770(5) 0.0218(16) Uani 1 1 d . .
H27 H 0.7066 0.3903 0.5683 0.026 Uiso 1 1 calc R U
C28 C 0.6259(7) 0.7382(6) 0.4615(4) 0.0155(14) Uani 1 1 d . .
C31 C 0.7498(8) 0.4065(7) 0.4064(5) 0.0255(17) Uani 1 1 d . .
C32 C 0.7844(9) 0.4123(7) 0.3217(5) 0.0280(18) Uani 1 1 d . .
C33 C 0.7225(10) 0.4813(8) 0.2637(5) 0.0333(19) Uani 1 1 d . .
H33 H 0.6541 0.5243 0.2754 0.040 Uiso 1 1 calc R U
C34 C 0.7617(11) 0.4869(8) 0.1875(5) 0.038(2) Uani 1 1 d . .
H34 H 0.7203 0.5340 0.1485 0.046 Uiso 1 1 calc R U
C35 C 0.8620(11) 0.4224(8) 0.1702(6) 0.044(2) Uani 1 1 d . .
H35 H 0.8893 0.4264 0.1196 0.053 Uiso 1 1 calc R U
C36 C 0.9216(15) 0.3522(11) 0.2272(7) 0.064(4) Uani 1 1 d . .
H36 H 0.9899 0.3088 0.2158 0.076 Uiso 1 1 calc R U
C37 C 0.8800(14) 0.3461(11) 0.3017(7) 0.062(4) Uani 1 1 d . .
H37 H 0.9179 0.2957 0.3392 0.074 Uiso 1 1 calc R U
C40 C 0.1287(9) -0.0009(8) 0.6876(6) 0.035(2) Uani 1 1 d . .
H40 H 0.1552 0.0158 0.7460 0.043 Uiso 1 1 calc R U
C41 C -0.0451(11) -0.1101(10) 0.5635(6) 0.051(3) Uani 1 1 d . .
H41A H -0.0726 -0.1944 0.5551 0.077 Uiso 1 1 calc R U
H41B H 0.0299 -0.0889 0.5362 0.077 Uiso 1 1 calc R U
H41C H -0.1247 -0.0731 0.5398 0.077 Uiso 1 1 calc R U
C42 C -0.0959(11) -0.1086(9) 0.7038(6) 0.046(2) Uani 1 1 d . .
H42A H -0.1175 -0.1933 0.6966 0.068 Uiso 1 1 calc R U
H42B H -0.1815 -0.0760 0.6860 0.068 Uiso 1 1 calc R U
H42C H -0.0535 -0.0810 0.7621 0.068 Uiso 1 1 calc R U
C50 C 0.7812(9) 0.1487(8) 0.6159(6) 0.0330(19) Uani 1 1 d . .
H50 H 0.7652 0.1563 0.5585 0.040 Uiso 1 1 calc R U
C51 C 0.9320(13) 0.2132(11) 0.7588(7) 0.061(3) Uani 1 1 d . .
H51A H 1.0311 0.2118 0.7805 0.091 Uiso 1 1 calc R U
H51B H 0.8779 0.1457 0.7735 0.091 Uiso 1 1 calc R U
H51C H 0.9073 0.2842 0.7829 0.091 Uiso 1 1 calc R U
C52 C 1.0000(12) 0.2858(11) 0.6342(9) 0.063(3) Uani 1 1 d . .
H52A H 1.0894 0.2576 0.6452 0.095 Uiso 1 1 calc R U
H52B H 1.0119 0.3648 0.6618 0.095 Uiso 1 1 calc R U
H52C H 0.9653 0.2856 0.5745 0.095 Uiso 1 1 calc R U
H30A H 0.464(13) -0.107(12) 0.550(7) 0.095 Uiso 1 1 d D U
H30C H 0.371(13) -0.141(7) 0.591(9) 0.095 Uiso 1 1 d D U
N1 N 0.2346(7) -0.0390(6) 1.0202(4) 0.0242(14) Uani 1 1 d . .
H1 H 0.2427 -0.0763 1.0640 0.029 Uiso 1 1 calc R U
N2 N 0.7200(7) 0.5108(5) 0.4383(4) 0.0240(14) Uani 1 1 d . .
H2 H 0.7241 0.5667 0.4067 0.029 Uiso 1 1 calc R U
N40 N 0.0033(8) -0.0708(7) 0.6524(5) 0.0392(18) Uani 1 1 d . .
N50 N 0.9006(8) 0.2101(7) 0.6656(5) 0.0433(19) Uani 1 1 d . .
O1 O 0.4113(6) 0.2172(5) 0.8091(3) 0.0238(11) Uani 1 1 d . .
O2 O 0.5812(6) 0.3466(5) 0.8958(3) 0.0323(13) Uani 1 1 d . U
O3 O 0.3638(6) -0.0631(5) 1.1783(3) 0.0260(12) Uani 1 1 d . .
O4 O 0.5631(7) 0.0560(5) 1.2377(3) 0.0363(15) Uani 1 1 d . .
O5 O 0.0864(7) -0.0297(6) 0.8931(4) 0.0471(18) Uani 1 1 d . .
O11 O 0.6369(6) 0.3103(4) 0.6979(3) 0.0248(12) Uani 1 1 d . .
O12 O 0.6230(7) 0.4655(5) 0.7857(3) 0.0369(15) Uani 1 1 d . U
H12 H 0.6168 0.4151 0.8178 0.055 Uiso 1 1 calc R U
O13 O 0.6639(6) 0.7176(5) 0.3936(3) 0.0237(11) Uani 1 1 d . .
O14 O 0.5690(6) 0.8284(4) 0.4737(3) 0.0248(12) Uani 1 1 d . .
O15 O 0.7533(7) 0.3185(5) 0.4428(4) 0.0395(15) Uani 1 1 d . .
O30 O 0.4174(7) -0.0776(5) 0.5817(4) 0.0332(14) Uani 1 1 d D .
O40 O 0.2095(6) 0.0418(6) 0.6470(4) 0.0368(14) Uani 1 1 d . .
O50 O 0.6901(6) 0.0831(5) 0.6382(4) 0.0342(14) Uani 1 1 d . .

loop_
_atom_site_aniso_label
_atom_site_aniso_U_11
_atom_site_aniso_U_22
_atom_site_aniso_U_33
_atom_site_aniso_U_23
_atom_site_aniso_U_13
_atom_site_aniso_U_12
La1 0.0215(2) 0.0143(2) 0.0111(2) 0.00419(14) 0.00455(15) 0.00009(15)
C1 0.030(4) 0.017(3) 0.022(4) 0.011(3) 0.010(3) 0.009(3)
C2 0.029(4) 0.017(3) 0.016(4) 0.005(3) 0.010(3) 0.002(3)
C3 0.034(4) 0.020(4) 0.020(4) 0.006(3) 0.006(3) -0.004(3)
C4 0.032(4) 0.021(4) 0.010(3) 0.003(3) 0.004(3) -0.003(3)
C5 0.029(4) 0.016(3) 0.017(4) 0.006(3) 0.011(3) 0.006(3)
C6 0.025(4) 0.017(3) 0.018(4) 0.004(3) 0.007(3) 0.002(3)
C7 0.027(4) 0.022(4) 0.016(4) 0.006(3) 0.003(3) 0.003(3)
C8 0.034(4) 0.020(4) 0.021(4) 0.011(3) 0.015(3) 0.000(3)
C11 0.030(4) 0.031(4) 0.018(4) 0.004(3) 0.003(3) 0.003(3)
C13 0.036(5) 0.030(4) 0.026(4) 0.005(3) 0.008(4) -0.002(4)
C14 0.059(6) 0.028(5) 0.037(5) 0.004(4) 0.009(5) -0.010(4)
C15 0.052(6) 0.026(4) 0.044(5) -0.001(4) 0.020(5) -0.016(4)
C16 0.034(5) 0.037(5) 0.042(5) -0.002(4) 0.015(4) -0.007(4)
C17 0.022(4) 0.039(5) 0.034(5) 0.004(4) 0.007(4) 0.003(4)
C21 0.025(4) 0.018(4) 0.018(4) 0.005(3) 0.005(3) -0.004(3)
C22 0.021(4) 0.020(4) 0.016(4) 0.003(3) 0.005(3) -0.001(3)
C23 0.031(4) 0.020(4) 0.015(4) 0.003(3) 0.005(3) -0.001(3)
C24 0.027(4) 0.020(4) 0.020(4) 0.004(3) 0.007(3) -0.001(3)
C25 0.024(4) 0.015(3) 0.010(3) 0.005(3) -0.001(3) -0.002(3)
C26 0.020(4) 0.018(3) 0.016(4) 0.002(3) 0.004(3) -0.005(3)
C27 0.021(4) 0.018(4) 0.024(4) 0.001(3) 0.004(3) -0.001(3)
C28 0.016(3) 0.015(3) 0.017(3) 0.005(3) 0.007(3) 0.000(3)
C31 0.029(4) 0.025(4) 0.025(4) 0.006(3) 0.012(3) 0.000(3)
C32 0.036(5) 0.017(4) 0.032(4) 0.000(3) 0.012(4) 0.001(3)
C33 0.044(5) 0.031(4) 0.025(4) 0.003(3) 0.010(4) 0.005(4)
C34 0.055(6) 0.044(5) 0.018(4) 0.008(4) 0.010(4) 0.008(5)
C35 0.065(7) 0.041(5) 0.031(5) 0.003(4) 0.026(5) 0.000(5)
C36 0.097(10) 0.077(8) 0.044(6) 0.020(6) 0.042(6) 0.054(7)
C37 0.104(10) 0.070(8) 0.041(6) 0.027(5) 0.044(6) 0.058(7)
C40 0.030(5) 0.045(5) 0.032(5) 0.013(4) 0.003(4) 0.010(4)
C41 0.048(6) 0.057(6) 0.037(5) 0.006(5) -0.004(5) -0.009(5)
C42 0.045(6) 0.045(6) 0.047(6) 0.011(5) 0.012(5) 0.000(5)
C50 0.034(5) 0.035(5) 0.036(5) 0.011(4) 0.014(4) 0.016(4)
C51 0.062(7) 0.072(8) 0.043(6) -0.009(6) 0.015(6) 0.000(6)
C52 0.043(6) 0.062(7) 0.085(9) 0.001(6) 0.029(6) -0.014(5)
N1 0.026(3) 0.027(3) 0.019(3) 0.009(3) 0.003(3) 0.002(3)
N2 0.036(4) 0.021(3) 0.019(3) 0.006(3) 0.013(3) 0.007(3)
N40 0.029(4) 0.045(4) 0.040(4) 0.014(4) 0.002(3) -0.004(3)
N50 0.037(4) 0.044(5) 0.046(5) -0.007(4) 0.011(4) 0.000(4)
O1 0.032(3) 0.026(3) 0.014(3) 0.003(2) 0.007(2) 0.004(2)
O2 0.036(2) 0.035(2) 0.0231(19) 0.0094(16) 0.0064(16) -0.0056(16)
O3 0.027(3) 0.030(3) 0.021(3) 0.014(2) 0.005(2) 0.000(2)
O4 0.047(4) 0.034(3) 0.019(3) 0.012(2) -0.005(3) -0.012(3)
O5 0.040(4) 0.059(4) 0.032(3) 0.026(3) -0.008(3) -0.014(3)
O11 0.032(3) 0.017(3) 0.025(3) 0.006(2) 0.008(2) -0.001(2)
O12 0.073(4) 0.021(3) 0.017(3) 0.008(2) 0.016(3) 0.000(3)
O13 0.034(3) 0.025(3) 0.017(3) 0.010(2) 0.013(2) 0.007(2)
O14 0.046(3) 0.021(3) 0.012(2) 0.006(2) 0.011(2) 0.011(2)
O15 0.065(4) 0.026(3) 0.037(3) 0.012(3) 0.023(3) 0.015(3)
O30 0.055(4) 0.018(3) 0.031(3) 0.000(2) 0.024(3) 0.000(3)
O40 0.023(3) 0.047(4) 0.039(4) 0.016(3) 0.005(3) -0.002(3)
O50 0.027(3) 0.038(3) 0.041(3) 0.004(3) 0.014(3) 0.006(3)

loop_
_atom_type_symbol
_atom_type_description
_atom_type_scat_dispersion_real
_atom_type_scat_dispersion_imag
_atom_type_scat_source
C C 0.0033 0.0016 'International Tables Vol C Tables 4.2.6.8 and 6.1.1.4'
H H 0.0000 0.0000 'International Tables Vol C Tables 4.2.6.8 and 6.1.1.4'
N N 0.0061 0.0033 'International Tables Vol C Tables 4.2.6.8 and 6.1.1.4'
O O 0.0106 0.0060 'International Tables Vol C Tables 4.2.6.8 and 6.1.1.4'
La La -0.2871 2.4523 'International Tables Vol C Tables 4.2.6.8 and 6.1.1.4'

loop_
_geom_angle_atom_site_label_1
_geom_angle_atom_site_label_2
_geom_angle_atom_site_label_3
_geom_angle
_geom_angle_site_symmetry_1
_geom_angle_site_symmetry_3
O50 La1 O40 141.9(2) . .
O50 La1 O11 69.92(19) . .
O40 La1 O11 139.53(19) . .
O50 La1 O4 100.0(2) . 2_657
O40 La1 O4 72.8(2) . 2_657
O11 La1 O4 137.70(18) . 2_657
O50 La1 O1 135.81(19) . .
O40 La1 O1 80.65(19) . .
O11 La1 O1 81.33(17) . .
O4 La1 O1 79.14(19) 2_657 .
O50 La1 O30 71.6(2) . .
O40 La1 O30 70.9(2) . .
O11 La1 O30 135.93(18) . .
O4 La1 O30 69.73(19) 2_657 .
O1 La1 O30 142.61(18) . .
O50 La1 O14 75.84(19) . 2_666
O40 La1 O14 87.17(19) . 2_666
O11 La1 O14 77.64(17) . 2_666
O4 La1 O14 141.57(17) 2_657 2_666
O1 La1 O14 130.45(16) . 2_666
O30 La1 O14 72.85(17) . 2_666
O50 La1 O13 116.25(18) . 2_666
O40 La1 O13 72.43(18) . 2_666
O11 La1 O13 69.27(17) . 2_666
O4 La1 O13 142.37(19) 2_657 2_666
O1 La1 O13 81.53(16) . 2_666
O30 La1 O13 111.10(19) . 2_666
O14 La1 O13 49.11(16) 2_666 2_666
O50 La1 O3 76.26(18) . 2_657
O40 La1 O3 118.52(17) . 2_657
O11 La1 O3 88.13(16) . 2_657
O4 La1 O3 49.91(17) 2_657 2_657
O1 La1 O3 69.80(17) . 2_657
O30 La1 O3 102.86(19) . 2_657
O14 La1 O3 151.64(17) 2_666 2_657
O13 La1 O3 145.96(16) 2_666 2_657
O50 La1 C8 89.7(2) . 2_657
O40 La1 C8 95.0(2) . 2_657
O11 La1 C8 112.67(19) . 2_657
O4 La1 C8 25.1(2) 2_657 2_657
O1 La1 C8 70.95(19) . 2_657
O30 La1 C8 87.6(2) . 2_657
O14 La1 C8 158.42(19) 2_666 2_657
O13 La1 C8 151.41(18) 2_666 2_657
O3 La1 C8 24.98(19) 2_657 2_657
O50 La1 C28 94.75(19) . 2_666
O40 La1 C28 81.30(18) . 2_666
O11 La1 C28 69.33(18) . 2_666
O4 La1 C28 152.52(19) 2_657 2_666
O1 La1 C28 105.87(17) . 2_666
O30 La1 C28 93.53(19) . 2_666
O14 La1 C28 24.58(17) 2_666 2_666
O13 La1 C28 24.77(17) 2_666 2_666
O3 La1 C28 157.46(17) 2_657 2_666
C8 La1 C28 175.6(2) 2_657 2_666
O1 C1 O2 123.6(7) . .
O1 C1 C2 122.7(7) . .
O2 C1 C2 113.5(7) . .
C7 C2 C3 120.6(6) . .
C7 C2 C1 119.7(7) . .
C3 C2 C1 119.7(7) . .
C4 C3 C2 118.8(7) . .
C4 C3 H3 120.6 . .
C2 C3 H3 120.6 . .
C3 C4 C5 121.9(7) . .
C3 C4 H4 119.1 . .
C5 C4 H4 119.1 . .
C4 C5 C6 119.5(6) . .
C4 C5 C8 117.5(7) . .
C6 C5 C8 123.0(6) . .
N1 C6 C7 122.3(7) . .
N1 C6 C5 119.0(6) . .
C7 C6 C5 118.6(7) . .
C6 C7 C2 120.5(7) . .
C6 C7 H7 119.8 . .
C2 C7 H7 119.8 . .
O4 C8 O3 120.9(6) . .
O4 C8 C5 116.8(6) . .
O3 C8 C5 122.1(7) . .
O4 C8 La1 57.0(4) . 2_657
O3 C8 La1 64.4(4) . 2_657
C5 C8 La1 166.8(5) . 2_657
O5 C11 N1 123.6(8) . .
O5 C11 C12 120.6(7) . .
N1 C11 C12 115.7(6) . .
C13 C12 C17 120.0 . .
C13 C12 C11 121.6(4) . .
C17 C12 C11 118.3(4) . .
C12 C13 C14 120.0 . .
C12 C13 H13 120.0 . .
C14 C13 H13 120.0 . .
C15 C14 C13 120.0 . .
C15 C14 H14 120.0 . .
C13 C14 H14 120.0 . .
C14 C15 C16 120.0 . .
C14 C15 H15 120.0 . .
C16 C15 H15 120.0 . .
C15 C16 C17 120.0 . .
C15 C16 H16 120.0 . .
C17 C16 H16 120.0 . .
C16 C17 C12 120.0 . .
C16 C17 H17 120.0 . .
C12 C17 H17 120.0 . .
O11 C21 O12 125.4(7) . .
O11 C21 C22 120.5(6) . .
O12 C21 C22 114.1(6) . .
C23 C22 C27 120.5(7) . .
C23 C22 C21 118.8(6) . .
C27 C22 C21 120.6(7) . .
C24 C23 C22 118.7(7) . .
C24 C23 H23 120.6 . .
C22 C23 H23 120.6 . .
C23 C24 C25 122.2(7) . .
C23 C24 H24 118.9 . .
C25 C24 H24 118.9 . .
C24 C25 C26 119.3(6) . .
C24 C25 C28 117.5(6) . .
C26 C25 C28 123.1(6) . .
C27 C26 N2 122.7(7) . .
C27 C26 C25 119.1(7) . .
N2 C26 C25 118.2(6) . .
C22 C27 C26 120.1(7) . .
C22 C27 H27 119.9 . .
C26 C27 H27 119.9 . .
O13 C28 O14 120.1(6) . .
O13 C28 C25 121.0(6) . .
O14 C28 C25 118.9(6) . .
O13 C28 La1 62.0(4) . 2_666
O14 C28 La1 59.0(3) . 2_666
C25 C28 La1 168.8(5) . 2_666
O15 C31 N2 124.4(7) . .
O15 C31 C32 122.8(7) . .
N2 C31 C32 112.8(6) . .
C37 C32 C33 118.9(8) . .
C37 C32 C31 118.6(8) . .
C33 C32 C31 122.4(7) . .
C32 C33 C34 120.3(9) . .
C32 C33 H33 119.9 . .
C34 C33 H33 119.9 . .
C35 C34 C33 119.6(9) . .
C35 C34 H34 120.2 . .
C33 C34 H34 120.2 . .
C36 C35 C34 120.0(9) . .
C36 C35 H35 120.0 . .
C34 C35 H35 120.0 . .
C35 C36 C37 119.7(10) . .
C35 C36 H36 120.2 . .
C37 C36 H36 120.2 . .
C32 C37 C36 121.4(10) . .
C32 C37 H37 119.3 . .
C36 C37 H37 119.3 . .
O40 C40 N40 123.9(9) . .
O40 C40 H40 118.0 . .
N40 C40 H40 118.0 . .
N40 C41 H41A 109.5 . .
N40 C41 H41B 109.5 . .
H41A C41 H41B 109.5 . .
N40 C41 H41C 109.5 . .
H41A C41 H41C 109.5 . .
H41B C41 H41C 109.5 . .
N40 C42 H42A 109.5 . .
N40 C42 H42B 109.5 . .
H42A C42 H42B 109.5 . .
N40 C42 H42C 109.5 . .
H42A C42 H42C 109.5 . .
H42B C42 H42C 109.5 . .
O50 C50 N50 126.6(9) . .
O50 C50 H50 116.7 . .
N50 C50 H50 116.7 . .
N50 C51 H51A 109.5 . .
N50 C51 H51B 109.5 . .
H51A C51 H51B 109.5 . .
N50 C51 H51C 109.5 . .
H51A C51 H51C 109.5 . .
H51B C51 H51C 109.5 . .
N50 C52 H52A 109.5 . .
N50 C52 H52B 109.5 . .
H52A C52 H52B 109.5 . .
N50 C52 H52C 109.5 . .
H52A C52 H52C 109.5 . .
H52B C52 H52C 109.5 . .
C11 N1 C6 128.2(6) . .
C11 N1 H1 115.9 . .
C6 N1 H1 115.9 . .
C31 N2 C26 130.4(6) . .
C31 N2 H2 114.8 . .
C26 N2 H2 114.8 . .
C40 N40 C41 123.4(8) . .
C40 N40 C42 121.2(8) . .
C41 N40 C42 115.3(8) . .
C50 N50 C52 122.8(9) . .
C50 N50 C51 121.6(9) . .
C52 N50 C51 115.3(9) . .
C1 O1 La1 133.8(5) . .
C8 O3 La1 90.6(4) . 2_657
C8 O4 La1 97.9(4) . 2_657
C21 O11 La1 138.1(5) . .
C21 O12 H12 109.5 . .
C28 O13 La1 93.2(4) . 2_666
C28 O14 La1 96.4(4) . 2_666
La1 O30 H30A 131(10) . .
La1 O30 H30C 124(10) . .
H30A O30 H30C 99(10) . .
C40 O40 La1 134.4(6) . .
C50 O50 La1 132.6(5) . .

loop_
_geom_bond_atom_site_label_1
_geom_bond_atom_site_label_2
_geom_bond_distance
_geom_bond_site_symmetry_2
La1 O50 2.476(6) .
La1 O40 2.514(6) .
La1 O11 2.527(5) .
La1 O4 2.523(5) 2_657
La1 O1 2.541(5) .
La1 O30 2.567(5) .
La1 O14 2.604(5) 2_666
La1 O13 2.670(5) 2_666
La1 O3 2.686(5) 2_657
La1 C8 2.978(7) 2_657
La1 C28 3.019(7) 2_666
C1 O1 1.244(9) .
C1 O2 1.273(9) .
C1 C2 1.496(9) .
C2 C7 1.392(10) .
C2 C3 1.405(11) .
C3 C4 1.370(10) .
C3 H3 0.9300 .
C4 C5 1.390(10) .
C4 H4 0.9300 .
C5 C6 1.419(10) .
C5 C8 1.506(9) .
C6 N1 1.393(10) .
C6 C7 1.395(10) .
C7 H7 0.9300 .
C8 O4 1.274(10) .
C8 O3 1.258(9) .
C8 La1 2.978(7) 2_657
C11 O5 1.219(10) .
C11 N1 1.360(10) .
C11 C12 1.487(9) .
C12 C13 1.3900 .
C12 C17 1.3900 .
C13 C14 1.3900 .
C13 H13 0.9300 .
C14 C15 1.3900 .
C14 H14 0.9300 .
C15 C16 1.3900 .
C15 H15 0.9300 .
C16 C17 1.3900 .
C16 H16 0.9300 .
C17 H17 0.9300 .
C21 O11 1.241(9) .
C21 O12 1.273(9) .
C21 C22 1.498(10) .
C22 C23 1.406(10) .
C22 C27 1.394(10) .
C23 C24 1.377(10) .
C23 H23 0.9300 .
C24 C25 1.385(10) .
C24 H24 0.9300 .
C25 C26 1.416(10) .
C25 C28 1.507(9) .
C26 C27 1.402(10) .
C26 N2 1.411(9) .
C27 H27 0.9300 .
C28 O13 1.267(8) .
C28 O14 1.264(9) .
C28 La1 3.019(7) 2_666
C31 O15 1.217(9) .
C31 N2 1.361(10) .
C31 C32 1.508(11) .
C32 C37 1.362(13) .
C32 C33 1.376(12) .
C33 C34 1.392(12) .
C33 H33 0.9300 .
C34 C35 1.374(14) .
C34 H34 0.9300 .
C35 C36 1.368(15) .
C35 H35 0.9300 .
C36 C37 1.377(14) .
C36 H36 0.9300 .
C37 H37 0.9300 .
C40 O40 1.226(11) .
C40 N40 1.353(12) .
C40 H40 0.9300 .
C41 N40 1.440(12) .
C41 H41A 0.9600 .
C41 H41B 0.9600 .
C41 H41C 0.9600 .
C42 N40 1.472(12) .
C42 H42A 0.9600 .
C42 H42B 0.9600 .
C42 H42C 0.9600 .
C50 O50 1.232(10) .
C50 N50 1.337(12) .
C50 H50 0.9300 .
C51 N50 1.485(13) .
C51 H51A 0.9600 .
C51 H51B 0.9600 .
C51 H51C 0.9600 .
C52 N50 1.433(13) .
C52 H52A 0.9600 .
C52 H52B 0.9600 .
C52 H52C 0.9600 .
N1 H1 0.8600 .
N2 H2 0.8600 .
O3 La1 2.686(5) 2_657
O4 La1 2.523(5) 2_657
O12 H12 0.8200 .
O13 La1 2.670(5) 2_666
O14 La1 2.604(5) 2_666
O30 H30A 0.85(2) .
O30 H30C 0.85(2) .

loop_
_geom_hbond_atom_site_label_D
_geom_hbond_atom_site_label_H
_geom_hbond_atom_site_label_A
_geom_hbond_distance_DH
_geom_hbond_distance_HA
_geom_hbond_distance_DA
_geom_hbond_angle_DHA
_geom_hbond_site_symmetry_A
O30 H30C O15 0.85(2) 2.19(6) 2.985(8) 156(14) 2_656
O30 H30A O14 0.85(2) 1.95(2) 2.797(8) 178(15) 1_545
O12 H12 O2 0.82 1.64 2.427(7) 161.6 .
N2 H2 O13 0.86 1.92 2.635(8) 139.9 .
N1 H1 O3 0.86 1.96 2.668(8) 138.9 .
